data_2224419
loop_
_publ_author_name
'Meng, Qun-Hui'
'Lai, Hui-Ling'
'Lu, Han'
'Luo, Yi-Fan'
'Zeng, Rong-Hua'

_publ_section_title Poly[bis(4,4'-bipyridine)(\m~3~-4,4'-dicarboxybiphenyl-3,3'-dicarboxylato)iron(II)]
_journal_coeditor_code RZ2381
_journal_issue 12
_journal_name_full 'Acta Crystallographica Section E'
_journal_page_first m1537
_journal_page_last m1538
_journal_paper_doi 10.1107/S1600536809046273
_journal_volume 65
_journal_year 2009
_chemical_formula_iupac '[Fe (C16 H8 O8) (C10 H8 N2)2]'
_chemical_formula_moiety 'C36 H24 Fe N4 O8'
_chemical_formula_sum 'C36 H24 Fe N4 O8'
_chemical_formula_weight 696.44
_chemical_name_systematic
;
Poly[bis(4,4'-bipyridine)(\m~3~-4,4'-dicarboxybiphenyl-3,3'-
dicarboxylato)iron(II)]
;
_space_group_IT_number 14
_symmetry_cell_setting monoclinic
_symmetry_space_group_name_Hall '-P 2ybc'
_symmetry_space_group_name_H-M 'P 1 21/c 1'
_atom_sites_solution_hydrogens geom
_atom_sites_solution_primary direct
_atom_sites_solution_secondary difmap
_audit_creation_method SHELXL-97
_cell_angle_alpha 90.00
_cell_angle_beta 105.8550(10)
_cell_angle_gamma 90.00
_cell_formula_units_Z 4
_cell_length_a 11.9569(13)
_cell_length_b 24.114(3)
_cell_length_c 10.7232(12)
_cell_measurement_reflns_used 4905
_cell_measurement_temperature 296(2)
_cell_measurement_theta_max 27.00
_cell_measurement_theta_min 2.42
_cell_volume 2974.2(6)
_computing_cell_refinement 'SAINT (Bruker, 2005)'
_computing_data_collection 'APEX2 (Bruker, 2005)'
_computing_data_reduction 'SAINT (Bruker, 2005)'
_computing_molecular_graphics 'SHELXTL (Sheldrick, 2008)'
_computing_publication_material 'SHELXTL (Sheldrick, 2008)'
_computing_structure_refinement 'SHELXL97 (Sheldrick, 2008)'
_computing_structure_solution 'SHELXS97 (Sheldrick, 2008)'
_diffrn_ambient_temperature 296(2)
_diffrn_measured_fraction_theta_full 1.000
_diffrn_measured_fraction_theta_max 1.000
_diffrn_measurement_device_type 'Bruker APEXII area-detector'
_diffrn_measurement_method '\f and \w'
_diffrn_radiation_monochromator graphite
_diffrn_radiation_source 'fine-focus sealed tube'
_diffrn_radiation_type MoK\a
_diffrn_radiation_wavelength 0.71073
_diffrn_reflns_av_R_equivalents 0.0382
_diffrn_reflns_av_sigmaI/netI 0.0393
_diffrn_reflns_limit_h_max 10
_diffrn_reflns_limit_h_min -14
_diffrn_reflns_limit_k_max 26
_diffrn_reflns_limit_k_min -28
_diffrn_reflns_limit_l_max 12
_diffrn_reflns_limit_l_min -12
_diffrn_reflns_number 15189
_diffrn_reflns_theta_full 25.20
_diffrn_reflns_theta_max 25.20
_diffrn_reflns_theta_min 1.69
_exptl_absorpt_coefficient_mu 0.573
_exptl_absorpt_correction_T_max 0.8990
_exptl_absorpt_correction_T_min 0.8796
_exptl_absorpt_correction_type multi-scan
_exptl_absorpt_process_details '(SADABS; Bruker, 2005)'
_exptl_crystal_colour red
_exptl_crystal_density_diffrn 1.555
_exptl_crystal_density_method 'not measured'
_exptl_crystal_description block
_exptl_crystal_F_000 1432
_exptl_crystal_size_max 0.23
_exptl_crystal_size_mid 0.21
_exptl_crystal_size_min 0.19
_refine_diff_density_max 0.708
_refine_diff_density_min -0.461
_refine_ls_extinction_method none
_refine_ls_goodness_of_fit_ref 1.026
_refine_ls_hydrogen_treatment constr
_refine_ls_matrix_type full
_refine_ls_number_parameters 444
_refine_ls_number_reflns 5363
_refine_ls_number_restraints 0
_refine_ls_restrained_S_all 1.026
_refine_ls_R_factor_all 0.0488
_refine_ls_R_factor_gt 0.0370
_refine_ls_shift/su_max 0.002
_refine_ls_shift/su_mean 0.000
_refine_ls_structure_factor_coef Fsqd
_refine_ls_weighting_details 'calc w=1/[\s^2^(Fo^2^)+(0.0462P)^2^+1.5067P] where P=(Fo^2^+2Fc^2^)/3'
_refine_ls_weighting_scheme calc
_refine_ls_wR_factor_gt 0.0922
_refine_ls_wR_factor_ref 0.1000
_reflns_number_gt 4293
_reflns_number_total 5363
_reflns_threshold_expression I>2\s(I)
_cod_data_source_file rz2381.cif
_cod_data_source_block I
_cod_original_sg_symbol_H-M 'P 21/c'
_cod_database_code 2224419
_cod_database_fobs_code 2224419

loop_
_symmetry_equiv_pos_as_xyz
'x, y, z'
'-x, y+1/2, -z+1/2'
'-x, -y, -z'
'x, -y-1/2, z-1/2'

loop_
_atom_site_type_symbol
_atom_site_label
_atom_site_fract_x
_atom_site_fract_y
_atom_site_fract_z
_atom_site_U_iso_or_equiv
_atom_site_adp_type
_atom_site_calc_flag
_atom_site_refinement_flags
_atom_site_occupancy
_atom_site_disorder_assembly
_atom_site_disorder_group
Fe Fe1 0.58299(3) 0.948957(13) 0.88381(3) 0.02617(11) Uani d . 1 . .
C C27 0.63026(19) 0.80826(9) 0.4436(2) 0.0267(5) Uani d . 1 . .
C C11 0.4184(2) 0.97360(10) 0.5952(2) 0.0331(6) Uani d . 1 . .
H H11 0.4542 1.0082 0.6064 0.040 Uiso calc R 1 . .
O O3 0.88485(15) 0.84329(7) 0.88903(16) 0.0417(4) Uani d . 1 . .
H H3 0.9409 0.8416 0.9532 0.063 Uiso calc R 1 . .
C C29 0.5469(2) 0.81316(9) 0.3128(2) 0.0277(5) Uani d . 1 . .
N N2 1.05946(18) 0.88387(10) 1.71537(19) 0.0416(5) Uani d . 1 . .
C C3 0.8429(2) 0.91461(10) 1.3316(2) 0.0322(5) Uani d . 1 . .
O O5 0.23281(15) 0.87426(7) -0.06664(16) 0.0414(4) Uani d . 1 . .
H H5 0.1792 0.8734 -0.1333 0.062 Uiso calc R 1 . .
C C21 0.6846(2) 0.88567(9) 0.7580(2) 0.0279(5) Uani d . 1 . .
N N1 0.70900(17) 0.93693(8) 1.07668(18) 0.0327(5) Uani d . 1 . .
N N4 0.0513(2) 0.85951(11) 0.0994(2) 0.0510(6) Uani d . 1 . .
N N3 0.44003(17) 0.93946(8) 0.69706(18) 0.0304(4) Uani d . 1 . .
C C10 0.9865(2) 0.85667(11) 1.4936(2) 0.0382(6) Uani d . 1 . .
H H10 0.9875 0.8309 1.4293 0.046 Uiso calc R 1 . .
C C5 0.7413(2) 0.88541(11) 1.1179(2) 0.0388(6) Uani d . 1 . .
H H5A 0.7179 0.8564 1.0593 0.047 Uiso calc R 1 . .
C C2 0.8088(2) 0.96780(11) 1.2899(2) 0.0435(7) Uani d . 1 . .
H H2 0.8296 0.9974 1.3471 0.052 Uiso calc R 1 . .
C C6 0.9155(2) 0.90314(11) 1.4651(2) 0.0332(5) Uani d . 1 . .
C C1 0.7440(2) 0.97724(11) 1.1640(2) 0.0432(7) Uani d . 1 . .
H H1 0.7237 1.0136 1.1386 0.052 Uiso calc R 1 . .
C C4 0.8068(2) 0.87257(11) 1.2414(2) 0.0383(6) Uani d . 1 . .
H H4 0.8266 0.8359 1.2642 0.046 Uiso calc R 1 . .
C C9 1.0557(2) 0.84914(12) 1.6183(2) 0.0414(6) Uani d . 1 . .
H H9 1.1026 0.8177 1.6355 0.050 Uiso calc R 1 . .
C C7 0.9158(2) 0.93795(12) 1.5675(3) 0.0482(7) Uani d . 1 . .
H H7 0.8675 0.9689 1.5544 0.058 Uiso calc R 1 . .
C C8 0.9880(3) 0.92674(13) 1.6896(2) 0.0506(7) Uani d . 1 . .
H H8 0.9861 0.9506 1.7571 0.061 Uiso calc R 1 . .
C C12 0.3463(2) 0.96087(10) 0.4744(2) 0.0338(6) Uani d . 1 . .
H H12 0.3344 0.9864 0.4069 0.041 Uiso calc R 1 . .
C C16 0.2130(2) 0.89236(11) 0.3283(2) 0.0350(6) Uani d . 1 . .
C C14 0.3124(2) 0.87458(10) 0.5620(2) 0.0358(6) Uani d . 1 . .
H H14 0.2764 0.8401 0.5547 0.043 Uiso calc R 1 . .
C C17 0.1517(3) 0.93092(12) 0.2401(3) 0.0519(8) Uani d . 1 . .
H H17 0.1640 0.9687 0.2559 0.062 Uiso calc R 1 . .
C C13 0.2917(2) 0.90935(10) 0.4548(2) 0.0313(5) Uani d . 1 . .
C C15 0.3853(2) 0.89073(10) 0.6785(2) 0.0345(6) Uani d . 1 . .
H H15 0.3973 0.8664 0.7482 0.041 Uiso calc R 1 . .
C C20 0.1939(2) 0.83734(12) 0.2949(3) 0.0484(7) Uani d . 1 . .
H H20 0.2353 0.8100 0.3495 0.058 Uiso calc R 1 . .
C C19 0.1136(3) 0.82278(13) 0.1808(3) 0.0527(8) Uani d . 1 . .
H H19 0.1027 0.7854 0.1601 0.063 Uiso calc R 1 . .
C C18 0.0727(3) 0.91279(14) 0.1290(3) 0.0622(9) Uani d . 1 . .
H H18 0.0318 0.9392 0.0712 0.075 Uiso calc R 1 . .
C C26 0.7131(2) 0.76653(10) 0.4723(2) 0.0313(5) Uani d . 1 . .
H H26 0.7138 0.7393 0.4112 0.038 Uiso calc R 1 . .
C C36 0.51638(19) 0.86533(9) 0.2589(2) 0.0269(5) Uani d . 1 . .
H H36 0.5478 0.8966 0.3066 0.032 Uiso calc R 1 . .
C C22 0.70735(19) 0.84500(9) 0.66113(19) 0.0246(5) Uani d . 1 . .
C C25 0.7947(2) 0.76543(10) 0.5919(2) 0.0305(5) Uani d . 1 . .
H H25 0.8516 0.7380 0.6087 0.037 Uiso calc R 1 . .
C C34 0.44068(19) 0.87230(9) 0.1366(2) 0.0250(5) Uani d . 1 . .
C C23 0.79408(19) 0.80409(9) 0.6875(2) 0.0258(5) Uani d . 1 . .
C C33 0.2957(2) 0.82910(10) -0.0585(2) 0.0344(6) Uani d . 1 . .
C C28 0.62884(19) 0.84684(9) 0.5393(2) 0.0284(5) Uani d . 1 . .
H H28 0.5733 0.8749 0.5210 0.034 Uiso calc R 1 . .
C C30 0.5005(2) 0.76689(10) 0.2393(2) 0.0394(6) Uani d . 1 . .
H H30 0.5216 0.7315 0.2717 0.047 Uiso calc R 1 . .
C C24 0.8873(2) 0.80139(10) 0.8127(2) 0.0296(5) Uani d . 1 . .
C C32 0.3894(2) 0.82577(10) 0.0668(2) 0.0310(5) Uani d . 1 . .
C C31 0.4231(2) 0.77351(10) 0.1183(2) 0.0415(7) Uani d . 1 . .
H H31 0.3929 0.7422 0.0700 0.050 Uiso calc R 1 . .
O O2 0.62783(14) 0.86750(7) 0.83378(14) 0.0317(4) Uani d . 1 . .
O O1 0.70685(16) 0.93579(7) 0.75185(16) 0.0382(4) Uani d . 1 . .
O O4 0.95713(16) 0.76380(8) 0.83860(17) 0.0479(5) Uani d . 1 . .
O O6 0.27834(18) 0.79341(8) -0.14063(18) 0.0575(6) Uani d . 1 . .
C C35 0.43099(19) 0.92924(9) 0.0796(2) 0.0256(5) Uani d . 1 . .
O O7 0.45273(14) 0.93505(7) -0.02766(14) 0.0338(4) Uani d . 1 . .
O O8 0.40781(15) 0.96848(7) 0.14606(15) 0.0355(4) Uani d . 1 . .

loop_
_atom_site_aniso_label
_atom_site_aniso_U_11
_atom_site_aniso_U_22
_atom_site_aniso_U_33
_atom_site_aniso_U_12
_atom_site_aniso_U_13
_atom_site_aniso_U_23
Fe1 0.0328(2) 0.02408(19) 0.01910(18) 0.00295(13) 0.00281(13) -0.00112(12)
C27 0.0317(13) 0.0253(12) 0.0203(11) 0.0002(9) 0.0025(10) 0.0004(9)
C11 0.0381(14) 0.0307(13) 0.0265(12) -0.0020(10) 0.0023(10) -0.0001(10)
O3 0.0371(11) 0.0483(11) 0.0302(9) 0.0044(8) -0.0070(7) -0.0103(8)
C29 0.0330(13) 0.0271(12) 0.0209(11) 0.0031(10) 0.0036(10) 0.0012(9)
N2 0.0345(12) 0.0527(14) 0.0309(12) -0.0021(10) -0.0023(9) 0.0060(10)
C3 0.0269(13) 0.0415(15) 0.0247(12) 0.0026(10) 0.0010(10) -0.0004(10)
O5 0.0370(11) 0.0463(11) 0.0307(10) 0.0071(8) -0.0083(8) -0.0022(8)
C21 0.0298(13) 0.0275(13) 0.0208(11) 0.0054(10) -0.0024(9) -0.0008(9)
N1 0.0348(12) 0.0340(12) 0.0251(10) 0.0045(9) 0.0012(9) -0.0007(8)
N4 0.0408(14) 0.0683(18) 0.0352(13) -0.0011(12) -0.0041(10) -0.0144(12)
N3 0.0311(11) 0.0349(12) 0.0235(10) 0.0017(8) 0.0047(8) -0.0001(8)
C10 0.0369(15) 0.0401(15) 0.0328(13) 0.0020(11) 0.0014(11) 0.0013(11)
C5 0.0485(16) 0.0371(14) 0.0241(12) 0.0025(12) -0.0013(11) -0.0029(10)
C2 0.0490(17) 0.0376(15) 0.0335(14) 0.0063(12) -0.0065(12) -0.0082(11)
C6 0.0270(13) 0.0425(15) 0.0263(12) -0.0008(10) 0.0008(10) 0.0018(10)
C1 0.0532(17) 0.0352(15) 0.0307(14) 0.0117(12) -0.0062(12) 0.0001(11)
C4 0.0473(16) 0.0349(14) 0.0259(12) 0.0050(11) -0.0013(11) 0.0028(10)
C9 0.0344(15) 0.0457(16) 0.0385(15) 0.0047(12) 0.0004(11) 0.0098(12)
C7 0.0495(18) 0.0548(18) 0.0308(14) 0.0195(13) -0.0051(12) -0.0021(12)
C8 0.0538(18) 0.0607(19) 0.0289(14) 0.0114(15) -0.0031(12) -0.0048(13)
C12 0.0372(14) 0.0360(14) 0.0239(12) -0.0020(11) 0.0013(10) 0.0044(10)
C16 0.0298(13) 0.0428(15) 0.0279(12) -0.0010(11) 0.0004(10) -0.0044(11)
C14 0.0337(14) 0.0323(14) 0.0370(14) -0.0048(10) 0.0020(11) 0.0009(11)
C17 0.0584(19) 0.0431(17) 0.0396(16) 0.0095(14) -0.0115(13) -0.0097(13)
C13 0.0262(13) 0.0370(14) 0.0273(12) 0.0026(10) 0.0015(10) -0.0040(10)
C15 0.0354(14) 0.0371(14) 0.0283(12) -0.0022(11) 0.0042(10) 0.0060(10)
C20 0.0502(17) 0.0414(16) 0.0422(16) -0.0034(13) -0.0067(13) -0.0029(12)
C19 0.0542(19) 0.0511(18) 0.0448(16) -0.0116(14) 0.0000(14) -0.0133(14)
C18 0.062(2) 0.065(2) 0.0414(17) 0.0152(16) -0.0162(15) -0.0066(15)
C26 0.0390(14) 0.0292(13) 0.0233(11) 0.0060(10) 0.0048(10) -0.0049(9)
C36 0.0336(13) 0.0241(12) 0.0200(11) 0.0001(9) 0.0022(9) -0.0040(9)
C22 0.0300(12) 0.0233(12) 0.0196(11) -0.0002(9) 0.0050(9) 0.0009(8)
C25 0.0345(13) 0.0278(12) 0.0271(12) 0.0094(10) 0.0048(10) 0.0008(9)
C34 0.0285(12) 0.0258(12) 0.0188(11) 0.0029(9) 0.0034(9) -0.0006(9)
C23 0.0272(12) 0.0263(12) 0.0220(11) -0.0011(9) 0.0036(9) 0.0024(9)
C33 0.0363(14) 0.0338(14) 0.0274(12) -0.0049(11) -0.0011(10) 0.0018(10)
C28 0.0304(13) 0.0272(12) 0.0247(11) 0.0076(9) 0.0027(10) 0.0015(9)
C30 0.0529(17) 0.0250(13) 0.0306(13) 0.0028(11) -0.0049(11) 0.0022(10)
C24 0.0286(13) 0.0348(14) 0.0235(11) -0.0014(10) 0.0039(10) 0.0030(10)
C32 0.0354(13) 0.0296(13) 0.0237(11) -0.0011(10) 0.0011(10) -0.0013(10)
C31 0.0551(18) 0.0253(13) 0.0331(14) -0.0048(11) -0.0068(12) -0.0038(10)
O2 0.0383(10) 0.0346(9) 0.0204(8) 0.0044(7) 0.0049(7) -0.0013(7)
O1 0.0517(11) 0.0256(9) 0.0346(9) 0.0016(8) 0.0076(8) -0.0032(7)
O4 0.0446(11) 0.0457(12) 0.0422(11) 0.0147(9) -0.0071(8) 0.0026(9)
O6 0.0701(14) 0.0466(12) 0.0369(11) 0.0030(10) -0.0176(9) -0.0143(9)
C35 0.0243(12) 0.0267(12) 0.0210(11) -0.0005(9) -0.0017(9) -0.0005(9)
O7 0.0377(10) 0.0395(10) 0.0233(8) 0.0002(7) 0.0068(7) 0.0056(7)
O8 0.0532(11) 0.0234(9) 0.0284(9) 0.0038(7) 0.0084(8) -0.0023(7)

loop_
_atom_type_symbol
_atom_type_description
_atom_type_scat_dispersion_real
_atom_type_scat_dispersion_imag
_atom_type_scat_source
C C 0.0033 0.0016 'International Tables Vol C Tables 4.2.6.8 and 6.1.1.4'
H H 0.0000 0.0000 'International Tables Vol C Tables 4.2.6.8 and 6.1.1.4'
N N 0.0061 0.0033 'International Tables Vol C Tables 4.2.6.8 and 6.1.1.4'
O O 0.0106 0.0060 'International Tables Vol C Tables 4.2.6.8 and 6.1.1.4'
Fe Fe 0.3463 0.8444 'International Tables Vol C Tables 4.2.6.8 and 6.1.1.4'

loop_
_geom_angle_atom_site_label_1
_geom_angle_atom_site_label_2
_geom_angle_atom_site_label_3
_geom_angle_site_symmetry_1
_geom_angle_site_symmetry_3
_geom_angle
_geom_angle_publ_flag
O8 Fe1 O7 3_676 1_556 108.27(7) ?
O8 Fe1 O2 3_676 . 146.50(7) ?
O7 Fe1 O2 1_556 . 103.80(7) ?
O8 Fe1 N1 3_676 . 102.91(7) ?
O7 Fe1 N1 1_556 . 87.46(7) ?
O2 Fe1 N1 . . 87.76(7) ?
O8 Fe1 N3 3_676 . 91.15(7) ?
O7 Fe1 N3 1_556 . 84.72(7) ?
O2 Fe1 N3 . . 82.29(6) ?
N1 Fe1 N3 . . 165.49(8) ?
O8 Fe1 O1 3_676 . 88.10(6) ?
O7 Fe1 O1 1_556 . 160.43(7) ?
O2 Fe1 O1 . . 58.64(6) ?
N1 Fe1 O1 . . 99.53(7) ?
N3 Fe1 O1 . . 84.29(7) ?
C26 C27 C28 . . 118.3(2) ?
C26 C27 C29 . . 121.45(19) ?
C28 C27 C29 . . 120.2(2) ?
N3 C11 C12 . . 124.2(2) ?
N3 C11 H11 . . 117.9 ?
C12 C11 H11 . . 117.9 ?
C24 O3 H3 . . 109.5 ?
C36 C29 C30 . . 118.1(2) ?
C36 C29 C27 . . 119.7(2) ?
C30 C29 C27 . . 122.1(2) ?
C8 N2 C9 . . 116.6(2) ?
C2 C3 C4 . . 116.4(2) ?
C2 C3 C6 . . 121.9(2) ?
C4 C3 C6 . . 121.7(2) ?
C33 O5 H5 . . 109.5 ?
O1 C21 O2 . . 121.9(2) ?
O1 C21 C22 . . 121.0(2) ?
O2 C21 C22 . . 116.4(2) ?
C1 N1 C5 . . 115.9(2) ?
C1 N1 Fe1 . . 124.13(16) ?
C5 N1 Fe1 . . 119.29(16) ?
C19 N4 C18 . . 116.9(2) ?
C15 N3 C11 . . 116.3(2) ?
C15 N3 Fe1 . . 116.29(15) ?
C11 N3 Fe1 . . 126.34(16) ?
C9 C10 C6 . . 119.2(2) ?
C9 C10 H10 . . 120.4 ?
C6 C10 H10 . . 120.4 ?
N1 C5 C4 . . 124.2(2) ?
N1 C5 H5A . . 117.9 ?
C4 C5 H5A . . 117.9 ?
C1 C2 C3 . . 120.4(2) ?
C1 C2 H2 . . 119.8 ?
C3 C2 H2 . . 119.8 ?
C7 C6 C10 . . 116.5(2) ?
C7 C6 C3 . . 121.9(2) ?
C10 C6 C3 . . 121.6(2) ?
N1 C1 C2 . . 123.4(2) ?
N1 C1 H1 . . 118.3 ?
C2 C1 H1 . . 118.3 ?
C5 C4 C3 . . 119.6(2) ?
C5 C4 H4 . . 120.2 ?
C3 C4 H4 . . 120.2 ?
N2 C9 C10 . . 124.1(2) ?
N2 C9 H9 . . 117.9 ?
C10 C9 H9 . . 117.9 ?
C6 C7 C8 . . 119.9(3) ?
C6 C7 H7 . . 120.0 ?
C8 C7 H7 . . 120.0 ?
N2 C8 C7 . . 123.5(3) ?
N2 C8 H8 . . 118.3 ?
C7 C8 H8 . . 118.3 ?
C11 C12 C13 . . 119.1(2) ?
C11 C12 H12 . . 120.4 ?
C13 C12 H12 . . 120.4 ?
C20 C16 C17 . . 116.8(2) ?
C20 C16 C13 . . 121.5(2) ?
C17 C16 C13 . . 121.6(2) ?
C15 C14 C13 . . 120.5(2) ?
C15 C14 H14 . . 119.7 ?
C13 C14 H14 . . 119.7 ?
C18 C17 C16 . . 119.2(3) ?
C18 C17 H17 . . 120.4 ?
C16 C17 H17 . . 120.4 ?
C14 C13 C12 . . 116.3(2) ?
C14 C13 C16 . . 121.0(2) ?
C12 C13 C16 . . 122.6(2) ?
N3 C15 C14 . . 123.4(2) ?
N3 C15 H15 . . 118.3 ?
C14 C15 H15 . . 118.3 ?
C16 C20 C19 . . 120.1(3) ?
C16 C20 H20 . . 120.0 ?
C19 C20 H20 . . 120.0 ?
N4 C19 C20 . . 123.1(3) ?
N4 C19 H19 . . 118.5 ?
C20 C19 H19 . . 118.5 ?
N4 C18 C17 . . 123.7(3) ?
N4 C18 H18 . . 118.1 ?
C17 C18 H18 . . 118.1 ?
C25 C26 C27 . . 120.0(2) ?
C25 C26 H26 . . 120.0 ?
C27 C26 H26 . . 120.0 ?
C34 C36 C29 . . 122.2(2) ?
C34 C36 H36 . . 118.9 ?
C29 C36 H36 . . 118.9 ?
C28 C22 C23 . . 119.0(2) ?
C28 C22 C21 . . 115.20(19) ?
C23 C22 C21 . . 125.58(19) ?
C26 C25 C23 . . 121.8(2) ?
C26 C25 H25 . . 119.1 ?
C23 C25 H25 . . 119.1 ?
C36 C34 C32 . . 119.2(2) ?
C36 C34 C35 . . 117.16(19) ?
C32 C34 C35 . . 123.08(19) ?
C25 C23 C22 . . 118.5(2) ?
C25 C23 C24 . . 118.8(2) ?
C22 C23 C24 . . 122.7(2) ?
O6 C33 O5 . . 124.2(2) ?
O6 C33 C32 . . 123.6(2) ?
O5 C33 C32 . . 112.2(2) ?
C22 C28 C27 . . 122.2(2) ?
C22 C28 H28 . . 118.9 ?
C27 C28 H28 . . 118.9 ?
C31 C30 C29 . . 120.0(2) ?
C31 C30 H30 . . 120.0 ?
C29 C30 H30 . . 120.0 ?
O4 C24 O3 . . 124.5(2) ?
O4 C24 C23 . . 122.5(2) ?
O3 C24 C23 . . 113.0(2) ?
C31 C32 C34 . . 118.6(2) ?
C31 C32 C33 . . 118.0(2) ?
C34 C32 C33 . . 123.4(2) ?
C30 C31 C32 . . 121.6(2) ?
C30 C31 H31 . . 119.2 ?
C32 C31 H31 . . 119.2 ?
C21 O2 Fe1 . . 93.32(13) ?
C21 O1 Fe1 . . 85.40(14) ?
O7 C35 O8 . . 124.6(2) ?
O7 C35 C34 . . 117.7(2) ?
O8 C35 C34 . . 117.57(19) ?
C35 O7 Fe1 . 1_554 144.35(15) ?
C35 O8 Fe1 . 3_676 128.26(15) ?

loop_
_geom_bond_atom_site_label_1
_geom_bond_atom_site_label_2
_geom_bond_site_symmetry_2
_geom_bond_distance
_geom_bond_publ_flag
Fe1 O8 3_676 2.0244(17) ?
Fe1 O7 1_556 2.0609(16) ?
Fe1 O2 . 2.1426(16) ?
Fe1 N1 . 2.2201(19) ?
Fe1 N3 . 2.2615(19) ?
Fe1 O1 . 2.3327(18) ?
C27 C26 . 1.387(3) ?
C27 C28 . 1.389(3) ?
C27 C29 . 1.487(3) ?
C11 N3 . 1.335(3) ?
C11 C12 . 1.381(3) ?
C11 H11 . 0.9300 ?
O3 C24 . 1.306(3) ?
O3 H3 . 0.8200 ?
C29 C36 . 1.391(3) ?
C29 C30 . 1.391(3) ?
N2 C8 . 1.321(4) ?
N2 C9 . 1.327(3) ?
C3 C2 . 1.383(4) ?
C3 C4 . 1.386(3) ?
C3 C6 . 1.483(3) ?
O5 C33 . 1.313(3) ?
O5 H5 . 0.8200 ?
C21 O1 . 1.243(3) ?
C21 O2 . 1.271(3) ?
C21 C22 . 1.506(3) ?
N1 C1 . 1.335(3) ?
N1 C5 . 1.339(3) ?
N4 C19 . 1.321(4) ?
N4 C18 . 1.331(4) ?
N3 C15 . 1.333(3) ?
C10 C9 . 1.379(3) ?
C10 C6 . 1.389(3) ?
C10 H10 . 0.9300 ?
C5 C4 . 1.378(3) ?
C5 H5A . 0.9300 ?
C2 C1 . 1.380(3) ?
C2 H2 . 0.9300 ?
C6 C7 . 1.382(4) ?
C1 H1 . 0.9300 ?
C4 H4 . 0.9300 ?
C9 H9 . 0.9300 ?
C7 C8 . 1.384(4) ?
C7 H7 . 0.9300 ?
C8 H8 . 0.9300 ?
C12 C13 . 1.392(3) ?
C12 H12 . 0.9300 ?
C16 C20 . 1.377(4) ?
C16 C17 . 1.384(4) ?
C16 C13 . 1.482(3) ?
C14 C15 . 1.370(3) ?
C14 C13 . 1.390(3) ?
C14 H14 . 0.9300 ?
C17 C18 . 1.374(4) ?
C17 H17 . 0.9300 ?
C15 H15 . 0.9300 ?
C20 C19 . 1.379(4) ?
C20 H20 . 0.9300 ?
C19 H19 . 0.9300 ?
C18 H18 . 0.9300 ?
C26 C25 . 1.383(3) ?
C26 H26 . 0.9300 ?
C36 C34 . 1.385(3) ?
C36 H36 . 0.9300 ?
C22 C28 . 1.386(3) ?
C22 C23 . 1.403(3) ?
C25 C23 . 1.387(3) ?
C25 H25 . 0.9300 ?
C34 C32 . 1.395(3) ?
C34 C35 . 1.495(3) ?
C23 C24 . 1.494(3) ?
C33 O6 . 1.208(3) ?
C33 C32 . 1.498(3) ?
C28 H28 . 0.9300 ?
C30 C31 . 1.382(3) ?
C30 H30 . 0.9300 ?
C24 O4 . 1.212(3) ?
C32 C31 . 1.391(3) ?
C31 H31 . 0.9300 ?
C35 O7 . 1.254(3) ?
C35 O8 . 1.260(3) ?
O7 Fe1 1_554 2.0609(16) ?
O8 Fe1 3_676 2.0244(17) ?

loop_
_geom_hbond_atom_site_label_D
_geom_hbond_atom_site_label_H
_geom_hbond_atom_site_label_A
_geom_hbond_site_symmetry_A
_geom_hbond_distance_DH
_geom_hbond_distance_HA
_geom_hbond_distance_DA
_geom_hbond_angle_DHA
O5 H5 N2 1_453 0.82 1.86 2.677(2) 170.7
O3 H3 N4 1_656 0.82 1.81 2.598(3) 162.3
